data_7705155
loop_
_publ_author_name
'Abdolla, Noreldin S. Y.'
'Davies, David L.'
'Lowe, Mark P.'
'Singh, Kuldip'

_publ_section_title
;
 Bis-cyclometallated Ir(III) complexes containing
 2-(1<i>H</i>-pyrazol-3-yl)pyridine ligands; influence of substituents and
 cyclometallating ligands on response to changes in pH.
;
_journal_issue 34
_journal_name_full 'Dalton transactions (Cambridge, England : 2003)'
_journal_page_first 12025
_journal_page_last 12036
_journal_paper_doi 10.1039/d0dt02434a
_journal_volume 49
_journal_year 2020
_chemical_formula_moiety 'C32 H25 Ir N7, F6 P, 0.5(C H2 Cl2), 0.5(H2 O)'
_chemical_formula_sum 'C32.5 H27 Cl F6 Ir N7 O0.5 P'
_chemical_formula_weight 896.23
_space_group_IT_number 14
_space_group_name_Hall '-P 2yn'
_space_group_name_H-M_alt 'P 1 21/n 1'
_symmetry_cell_setting monoclinic
_symmetry_space_group_name_H-M 'P 1 21/n 1'
_atom_sites_solution_hydrogens geom
_atom_sites_solution_primary direct
_atom_sites_solution_secondary difmap
_audit_creation_method SHELXL-97
_audit_update_record
;
2020-07-07 deposited with the CCDC.	2020-08-12 downloaded from the CCDC.
;
_cell_angle_alpha 90.00
_cell_angle_beta 106.081(3)
_cell_angle_gamma 90.00
_cell_formula_units_Z 8
_cell_length_a 19.438(3)
_cell_length_b 16.341(3)
_cell_length_c 21.309(4)
_cell_measurement_reflns_used 833
_cell_measurement_temperature 150(2)
_cell_measurement_theta_max 28.346
_cell_measurement_theta_min 2.359
_cell_volume 6504(2)
_computing_cell_refinement 'Bruker SMART'
_computing_data_collection 'Bruker SMART'
_computing_data_reduction 'Bruker SHELXTL'
_computing_molecular_graphics 'Bruker SHELXTL'
_computing_publication_material 'Bruker SHELXTL'
_computing_structure_refinement 'SHELXL-97 (Sheldrick, 1997)'
_computing_structure_solution 'SHELXS-97 (Sheldrick, 1990)'
_diffrn_ambient_temperature 150(2)
_diffrn_measured_fraction_theta_full 0.997
_diffrn_measured_fraction_theta_max 0.997
_diffrn_measurement_device_type 'Bruker Apex 2000 CCD area detector'
_diffrn_measurement_method 'phi and omega scans'
_diffrn_radiation_monochromator graphite
_diffrn_radiation_source 'fine-focus sealed tube'
_diffrn_radiation_type MoK\a
_diffrn_radiation_wavelength 0.71073
_diffrn_reflns_av_R_equivalents 0.0791
_diffrn_reflns_av_sigmaI/netI 0.1173
_diffrn_reflns_limit_h_max 23
_diffrn_reflns_limit_h_min -23
_diffrn_reflns_limit_k_max 20
_diffrn_reflns_limit_k_min -17
_diffrn_reflns_limit_l_max 18
_diffrn_reflns_limit_l_min -26
_diffrn_reflns_number 33347
_diffrn_reflns_theta_full 26.00
_diffrn_reflns_theta_max 26.00
_diffrn_reflns_theta_min 1.26
_exptl_absorpt_coefficient_mu 4.310
_exptl_absorpt_correction_T_max 0.831
_exptl_absorpt_correction_T_min 0.642
_exptl_absorpt_correction_type empirical
_exptl_absorpt_process_details
;
absorption correction based on 8010 reflections(SADABS);Rint 0.0723 before
correction and 0.0585 after.
;
_exptl_crystal_colour 'pale yellow'
_exptl_crystal_density_diffrn 1.831
_exptl_crystal_density_method 'not measured'
_exptl_crystal_description block
_exptl_crystal_F_000 3504
_exptl_crystal_size_max 0.16
_exptl_crystal_size_mid 0.15
_exptl_crystal_size_min 0.09
_refine_diff_density_max 1.395
_refine_diff_density_min -1.101
_refine_diff_density_rms 0.157
_refine_ls_extinction_method none
_refine_ls_goodness_of_fit_ref 0.833
_refine_ls_hydrogen_treatment constr
_refine_ls_matrix_type full
_refine_ls_number_parameters 880
_refine_ls_number_reflns 12730
_refine_ls_number_restraints 0
_refine_ls_restrained_S_all 0.833
_refine_ls_R_factor_all 0.0760
_refine_ls_R_factor_gt 0.0441
_refine_ls_shift/su_max 0.002
_refine_ls_shift/su_mean 0.000
_refine_ls_structure_factor_coef Fsqd
_refine_ls_weighting_details 'calc w=1/[\s^2^(Fo^2^)+(0.0157P)^2^+0.0000P] where P=(Fo^2^+2Fc^2^)/3'
_refine_ls_weighting_scheme calc
_refine_ls_wR_factor_gt 0.0678
_refine_ls_wR_factor_ref 0.0748
_reflns_number_gt 8554
_reflns_number_total 12730
_reflns_threshold_expression >2sigma(I)
_cod_data_source_file d0dt02434a2.cif
_cod_data_source_block 15084
_cod_depositor_comments
;
The following automatic conversions were performed:

data item '_symmetry_cell_setting' value 'Monoclinic' was changed to
'monoclinic' in accordance with the
/home/data/users/saulius/crontab/automatic-downloads/rss-feeds/RSC/lib/dictionaries/cif_core.dic
dictionary named 'cif_core.dic' version 2.4.2 last updated on
2011-04-26.

Automatic conversion script
Id: cif_fix_values 7556 2019-12-06 15:28:31Z antanas 

 Adding full bibliography for 7705149--7705156.cif.

2024-09-02
Z value and formula fixed to values more according to usual
chemical conventions.                 miguel
;
_cod_original_formula_sum 'C65 H54 Cl2 F12 Ir2 N14 O P2'
_cod_original_formula_weight 1792.46
_cod_original_formula_moiety '2(C32 H25 Ir N7), 2(F6 P), C H2 Cl2, H2 O'
_cod_original_formula_units_Z 4
_cod_original_cell_volume 6504.0(19)
_cod_original_sg_symbol_H-M P2(1)/n
_cod_database_code 7705155

loop_
_symmetry_equiv_pos_as_xyz
'x, y, z'
'-x+1/2, y+1/2, -z+1/2'
'-x, -y, -z'
'x-1/2, -y-1/2, z-1/2'

loop_
_atom_site_label
_atom_site_type_symbol
_atom_site_fract_x
_atom_site_fract_y
_atom_site_fract_z
_atom_site_U_iso_or_equiv
_atom_site_adp_type
_atom_site_occupancy
_atom_site_symmetry_multiplicity
_atom_site_calc_flag
_atom_site_refinement_flags
_atom_site_disorder_assembly
_atom_site_disorder_group
Ir1 Ir 0.904900(13) 0.209036(16) 0.967680(13) 0.02489(8) Uani 1 1 d . . .
N1 N 0.8622(3) 0.1086(4) 0.9959(3) 0.0308(14) Uani 1 1 d . . .
N2 N 0.8370(3) 0.1201(4) 1.0493(3) 0.0361(16) Uani 1 1 d . . .
N3 N 0.9566(3) 0.3118(3) 0.9549(3) 0.0310(14) Uani 1 1 d . . .
N4 N 1.0225(3) 0.3209(4) 0.9978(3) 0.0308(14) Uani 1 1 d . . .
N5 N 0.8144(3) 0.2223(3) 0.8856(3) 0.0261(13) Uani 1 1 d . . .
N6 N 0.7472(3) 0.2523(3) 0.8735(3) 0.0281(14) Uani 1 1 d . . .
H6 H 0.7324 0.2837 0.9007 0.034 Uiso 1 1 calc R . .
N7 N 0.9353(3) 0.1485(3) 0.8899(3) 0.0269(14) Uani 1 1 d . . .
C1 C 0.8587(3) 0.0286(5) 0.9837(4) 0.041(2) Uani 1 1 d . . .
H1 H 0.8734 0.0031 0.9495 0.049 Uiso 1 1 calc R . .
C2 C 0.8303(4) -0.0126(5) 1.0281(5) 0.052(2) Uani 1 1 d . . .
H2 H 0.8218 -0.0697 1.0298 0.063 Uiso 1 1 calc R . .
C3 C 0.8173(3) 0.0460(6) 1.0685(4) 0.051(2) Uani 1 1 d . . .
H3 H 0.7977 0.0371 1.1041 0.062 Uiso 1 1 calc R . .
C4 C 0.8338(3) 0.2020(5) 1.0700(4) 0.039(2) Uani 1 1 d . . .
C5 C 0.8636(3) 0.2584(5) 1.0355(3) 0.0316(18) Uani 1 1 d . . .
C6 C 0.8596(3) 0.3399(5) 1.0545(4) 0.042(2) Uani 1 1 d . . .
H6A H 0.8790 0.3819 1.0337 0.050 Uiso 1 1 calc R . .
C7 C 0.8279(4) 0.3607(6) 1.1031(5) 0.063(3) Uani 1 1 d . . .
H7 H 0.8252 0.4166 1.1145 0.075 Uiso 1 1 calc R . .
C8 C 0.8003(4) 0.3015(7) 1.1348(4) 0.064(3) Uani 1 1 d . . .
H8 H 0.7794 0.3168 1.1685 0.077 Uiso 1 1 calc R . .
C9 C 0.8026(4) 0.2224(6) 1.1188(4) 0.052(2) Uani 1 1 d . . .
H9 H 0.7832 0.1813 1.1405 0.062 Uiso 1 1 calc R . .
C10 C 0.9438(4) 0.3789(4) 0.9182(4) 0.0375(19) Uani 1 1 d . . .
H10 H 0.9015 0.3886 0.8838 0.045 Uiso 1 1 calc R . .
C11 C 1.0010(4) 0.4327(4) 0.9374(4) 0.043(2) Uani 1 1 d . . .
H11 H 1.0051 0.4852 0.9197 0.051 Uiso 1 1 calc R . .
C12 C 1.0504(4) 0.3943(4) 0.9874(4) 0.040(2) Uani 1 1 d . . .
H12 H 1.0960 0.4152 1.0105 0.048 Uiso 1 1 calc R . .
C13 C 1.0468(3) 0.2558(4) 1.0417(3) 0.0273(16) Uani 1 1 d . . .
C14 C 0.9982(3) 0.1929(4) 1.0371(3) 0.0234(16) Uani 1 1 d . . .
C15 C 1.0204(3) 0.1280(4) 1.0797(3) 0.0336(18) Uani 1 1 d . . .
H15 H 0.9893 0.0828 1.0781 0.040 Uiso 1 1 calc R . .
C16 C 1.0875(4) 0.1281(5) 1.1248(3) 0.0366(19) Uani 1 1 d . . .
H16 H 1.1010 0.0835 1.1543 0.044 Uiso 1 1 calc R . .
C17 C 1.1344(3) 0.1910(5) 1.1275(3) 0.039(2) Uani 1 1 d . . .
H17 H 1.1806 0.1894 1.1577 0.046 Uiso 1 1 calc R . .
C18 C 1.1143(3) 0.2569(5) 1.0860(3) 0.0359(19) Uani 1 1 d . . .
H18 H 1.1458 0.3018 1.0878 0.043 Uiso 1 1 calc R . .
C19 C 0.7048(3) 0.2279(4) 0.8136(3) 0.0264(16) Uani 1 1 d . . .
C20 C 0.7470(3) 0.1788(4) 0.7868(3) 0.0290(16) Uani 1 1 d . . .
H20 H 0.7330 0.1516 0.7458 0.035 Uiso 1 1 calc R . .
C21 C 0.8148(3) 0.1772(4) 0.8323(3) 0.0260(16) Uani 1 1 d . . .
C22 C 0.8832(3) 0.1405(4) 0.8324(3) 0.0274(16) Uani 1 1 d . . .
C23 C 0.8966(4) 0.1041(4) 0.7789(3) 0.0320(17) Uani 1 1 d . . .
H23 H 0.8594 0.0993 0.7393 0.038 Uiso 1 1 calc R . .
C24 C 0.9636(4) 0.0747(4) 0.7826(4) 0.042(2) Uani 1 1 d . . .
H24 H 0.9733 0.0493 0.7459 0.050 Uiso 1 1 calc R . .
C25 C 1.0163(4) 0.0824(4) 0.8401(4) 0.040(2) Uani 1 1 d . . .
H25 H 1.0634 0.0632 0.8437 0.048 Uiso 1 1 calc R . .
C26 C 1.0001(3) 0.1184(4) 0.8924(3) 0.0317(18) Uani 1 1 d . . .
H26 H 1.0367 0.1222 0.9324 0.038 Uiso 1 1 calc R . .
C27 C 0.6297(3) 0.2527(4) 0.7892(3) 0.0282(17) Uani 1 1 d . . .
C28 C 0.6026(3) 0.3239(4) 0.8080(3) 0.0361(18) Uani 1 1 d . . .
H28 H 0.6333 0.3585 0.8394 0.043 Uiso 1 1 calc R . .
C29 C 0.5318(4) 0.3457(5) 0.7819(4) 0.044(2) Uani 1 1 d . . .
H29 H 0.5140 0.3947 0.7957 0.052 Uiso 1 1 calc R . .
C30 C 0.4876(4) 0.2970(5) 0.7365(4) 0.045(2) Uani 1 1 d . . .
H30 H 0.4390 0.3126 0.7185 0.054 Uiso 1 1 calc R . .
C31 C 0.5121(4) 0.2257(5) 0.7163(3) 0.042(2) Uani 1 1 d . . .
H31 H 0.4808 0.1920 0.6846 0.050 Uiso 1 1 calc R . .
C32 C 0.5837(3) 0.2032(4) 0.7428(3) 0.0343(18) Uani 1 1 d . . .
H32 H 0.6010 0.1538 0.7292 0.041 Uiso 1 1 calc R . .
P1 P 0.76265(11) 0.51744(13) 0.86849(12) 0.0491(6) Uani 1 1 d . . .
F1 F 0.6802(2) 0.5084(3) 0.8626(2) 0.0599(13) Uani 1 1 d . . .
F2 F 0.7464(2) 0.4995(3) 0.7927(3) 0.0711(15) Uani 1 1 d . . .
F3 F 0.7732(3) 0.4238(3) 0.8848(4) 0.126(3) Uani 1 1 d . . .
F4 F 0.8449(2) 0.5284(3) 0.8728(3) 0.0742(16) Uani 1 1 d . . .
F5 F 0.7796(3) 0.5374(4) 0.9442(2) 0.098(2) Uani 1 1 d . . .
F6 F 0.7514(2) 0.6123(2) 0.8527(2) 0.0445(11) Uani 1 1 d . . .
Ir1A Ir 0.110698(13) 0.674937(15) 0.466949(13) 0.01959(7) Uani 1 1 d . . .
N1A N 0.0849(2) 0.6646(3) 0.5523(2) 0.0196(12) Uani 1 1 d . . .
N2A N 0.1402(3) 0.6722(3) 0.6066(3) 0.0255(13) Uani 1 1 d . . .
N3A N 0.1454(3) 0.6688(3) 0.3869(3) 0.0260(13) Uani 1 1 d . . .
N4A N 0.1594(3) 0.5914(3) 0.3689(3) 0.0246(13) Uani 1 1 d . . .
N5A N 0.0756(3) 0.7974(3) 0.4506(3) 0.0241(13) Uani 1 1 d . . .
N6A N 0.1017(3) 0.8731(3) 0.4677(2) 0.0216(12) Uani 1 1 d . . .
H6A1 H 0.1443 0.8830 0.4944 0.026 Uiso 1 1 calc R . .
N7A N 0.0029(2) 0.6643(3) 0.4038(2) 0.0197(12) Uani 1 1 d . . .
C1A C 0.0286(3) 0.6420(4) 0.5715(3) 0.0273(17) Uani 1 1 d . . .
H1A H -0.0176 0.6311 0.5431 0.033 Uiso 1 1 calc R . .
C2A C 0.0468(4) 0.6366(4) 0.6384(4) 0.0361(19) Uani 1 1 d . . .
H2A H 0.0158 0.6230 0.6644 0.043 Uiso 1 1 calc R . .
C3A C 0.1182(4) 0.6546(4) 0.6604(4) 0.0359(19) Uani 1 1 d . . .
H3A H 0.1467 0.6547 0.7046 0.043 Uiso 1 1 calc R . .
C4A C 0.2072(3) 0.6933(3) 0.5959(3) 0.0247(16) Uani 1 1 d . . .
C5A C 0.2068(3) 0.6972(3) 0.5303(3) 0.0202(15) Uani 1 1 d . . .
C6A C 0.2711(3) 0.7211(4) 0.5198(3) 0.0281(16) Uani 1 1 d . . .
H6A2 H 0.2742 0.7268 0.4763 0.034 Uiso 1 1 calc R . .
C7A C 0.3308(3) 0.7369(4) 0.5711(4) 0.040(2) Uani 1 1 d . . .
H7A H 0.3739 0.7542 0.5624 0.048 Uiso 1 1 calc R . .
C8A C 0.3287(4) 0.7278(4) 0.6345(4) 0.046(2) Uani 1 1 d . . .
H8A H 0.3708 0.7370 0.6692 0.055 Uiso 1 1 calc R . .
C9A C 0.2665(3) 0.7057(4) 0.6483(4) 0.0358(18) Uani 1 1 d . . .
H9A H 0.2643 0.6991 0.6920 0.043 Uiso 1 1 calc R . .
C10A C 0.1546(3) 0.7165(4) 0.3391(3) 0.0329(18) Uani 1 1 d . . .
H10A H 0.1479 0.7741 0.3373 0.039 Uiso 1 1 calc R . .
C11A C 0.1754(3) 0.6712(5) 0.2922(4) 0.0385(19) Uani 1 1 d . . .
H11A H 0.1861 0.6911 0.2541 0.046 Uiso 1 1 calc R . .
C12A C 0.1772(3) 0.5919(5) 0.3128(3) 0.0329(18) Uani 1 1 d . . .
H12A H 0.1889 0.5454 0.2910 0.040 Uiso 1 1 calc R . .
C13A C 0.1547(3) 0.5277(4) 0.4128(3) 0.0238(16) Uani 1 1 d . . .
C14A C 0.1348(3) 0.5545(4) 0.4679(3) 0.0169(14) Uani 1 1 d . . .
C15A C 0.1339(3) 0.4958(4) 0.5144(3) 0.0230(16) Uani 1 1 d . . .
H15A H 0.1219 0.5111 0.5531 0.028 Uiso 1 1 calc R . .
C16A C 0.1502(3) 0.4145(4) 0.5051(3) 0.0276(17) Uani 1 1 d . . .
H16A H 0.1484 0.3749 0.5373 0.033 Uiso 1 1 calc R . .
C17A C 0.1688(3) 0.3910(4) 0.4508(4) 0.0318(18) Uani 1 1 d . . .
H17A H 0.1802 0.3354 0.4454 0.038 Uiso 1 1 calc R . .
C18A C 0.1710(3) 0.4479(4) 0.4035(4) 0.0332(18) Uani 1 1 d . . .
H18A H 0.1837 0.4320 0.3653 0.040 Uiso 1 1 calc R . .
C19A C 0.0549(3) 0.9319(4) 0.4390(3) 0.0245(16) Uani 1 1 d . . .
C20A C -0.0042(3) 0.8927(4) 0.3998(3) 0.0236(16) Uani 1 1 d . . .
H20A H -0.0462 0.9173 0.3726 0.028 Uiso 1 1 calc R . .
C21A C 0.0105(3) 0.8092(4) 0.4088(3) 0.0230(15) Uani 1 1 d . . .
C22A C -0.0305(3) 0.7361(4) 0.3833(3) 0.0229(15) Uani 1 1 d . . .
C23A C -0.1001(3) 0.7388(4) 0.3427(3) 0.0300(17) Uani 1 1 d . . .
H23A H -0.1230 0.7898 0.3295 0.036 Uiso 1 1 calc R . .
C24A C -0.1353(3) 0.6668(4) 0.3218(3) 0.0311(17) Uani 1 1 d . . .
H24A H -0.1828 0.6675 0.2939 0.037 Uiso 1 1 calc R . .
C25A C -0.1013(3) 0.5937(4) 0.3417(3) 0.0258(16) Uani 1 1 d . . .
H25A H -0.1245 0.5430 0.3279 0.031 Uiso 1 1 calc R . .
C26A C -0.0323(3) 0.5961(4) 0.3822(3) 0.0249(16) Uani 1 1 d . . .
H26A H -0.0086 0.5455 0.3955 0.030 Uiso 1 1 calc R . .
C27A C 0.0684(3) 1.0198(4) 0.4520(3) 0.0229(15) Uani 1 1 d . . .
C28A C 0.1347(4) 1.0522(4) 0.4843(3) 0.0340(18) Uani 1 1 d . . .
H28A H 0.1748 1.0169 0.4986 0.041 Uiso 1 1 calc R . .
C29A C 0.1430(4) 1.1353(4) 0.4960(3) 0.0351(18) Uani 1 1 d . . .
H29A H 0.1886 1.1564 0.5188 0.042 Uiso 1 1 calc R . .
C30A C 0.0866(4) 1.1870(4) 0.4752(3) 0.0329(18) Uani 1 1 d . . .
H30A H 0.0929 1.2440 0.4837 0.040 Uiso 1 1 calc R . .
C31A C 0.0196(4) 1.1568(4) 0.4413(3) 0.0325(18) Uani 1 1 d . . .
H31A H -0.0197 1.1931 0.4259 0.039 Uiso 1 1 calc R . .
C32A C 0.0107(3) 1.0732(4) 0.4303(3) 0.0283(17) Uani 1 1 d . . .
H32A H -0.0351 1.0522 0.4078 0.034 Uiso 1 1 calc R . .
P1A P 0.30098(10) 0.49522(13) 0.76697(10) 0.0379(5) Uani 1 1 d . . .
F1A F 0.3438(2) 0.4865(3) 0.8418(2) 0.0737(16) Uani 1 1 d . . .
F2A F 0.3717(2) 0.5126(4) 0.7491(3) 0.105(2) Uani 1 1 d . . .
F3A F 0.2928(3) 0.5888(3) 0.7784(3) 0.0957(19) Uani 1 1 d . . .
F4A F 0.3071(3) 0.4021(3) 0.7546(3) 0.110(2) Uani 1 1 d . . .
F5A F 0.2291(2) 0.4774(3) 0.7852(2) 0.0851(18) Uani 1 1 d . . .
F6A F 0.2566(2) 0.5054(3) 0.6930(2) 0.0699(15) Uani 1 1 d . . .
O1 O 0.2753(2) 0.3968(2) 0.9262(2) 0.0469(14) Uani 1 1 d . . .
H1B H 0.2614 0.4129 0.9586 0.056 Uiso 1 1 d R . .
H1C H 0.2828 0.4189 0.8914 0.056 Uiso 1 1 d R . .
C33 C 0.0653(2) 0.4161(2) 0.8057(2) 0.060(2) Uani 1 1 d R . .
H33A H 0.0817 0.4141 0.8540 0.072 Uiso 1 1 calc R . .
H33B H 0.1079 0.4106 0.7891 0.072 Uiso 1 1 calc R . .
Cl1 Cl 0.00627(11) 0.33354(14) 0.77655(11) 0.0636(6) Uani 1 1 d . . .
Cl2 Cl 0.02441(18) 0.50901(16) 0.78125(14) 0.1045(10) Uani 1 1 d . . .

loop_
_atom_site_aniso_label
_atom_site_aniso_U_11
_atom_site_aniso_U_22
_atom_site_aniso_U_33
_atom_site_aniso_U_23
_atom_site_aniso_U_13
_atom_site_aniso_U_12
Ir1 0.02120(13) 0.02726(17) 0.02379(17) -0.00081(13) 0.00216(11) -0.00225(11)
N1 0.025(3) 0.035(4) 0.026(4) 0.004(3) -0.004(3) 0.001(3)
N2 0.018(3) 0.055(5) 0.035(4) 0.017(3) 0.006(3) 0.006(3)
N3 0.026(3) 0.033(4) 0.031(4) -0.006(3) 0.005(3) -0.001(3)
N4 0.023(3) 0.037(4) 0.032(4) -0.010(3) 0.007(3) -0.010(3)
N5 0.022(3) 0.029(4) 0.024(4) 0.005(3) 0.001(2) 0.000(2)
N6 0.028(3) 0.027(3) 0.030(4) 0.003(3) 0.008(3) 0.002(2)
N7 0.024(3) 0.027(3) 0.028(4) 0.004(3) 0.004(3) -0.001(2)
C1 0.024(4) 0.033(5) 0.057(6) 0.007(4) -0.005(4) -0.003(3)
C2 0.026(4) 0.043(6) 0.082(7) 0.029(5) 0.005(4) -0.006(4)
C3 0.020(4) 0.072(7) 0.058(6) 0.042(5) 0.005(4) 0.002(4)
C4 0.019(4) 0.053(6) 0.043(5) -0.002(4) 0.006(3) 0.005(3)
C5 0.017(3) 0.045(5) 0.028(5) -0.005(4) -0.003(3) 0.000(3)
C6 0.022(4) 0.059(6) 0.037(5) -0.012(4) -0.002(3) 0.004(4)
C7 0.033(5) 0.080(8) 0.061(7) -0.043(6) -0.010(4) 0.013(5)
C8 0.039(5) 0.121(10) 0.026(5) -0.022(6) -0.002(4) 0.025(6)
C9 0.027(4) 0.103(8) 0.026(5) 0.012(5) 0.008(4) 0.017(5)
C10 0.035(4) 0.035(5) 0.039(5) -0.005(4) 0.004(4) 0.002(3)
C11 0.049(5) 0.028(5) 0.056(6) 0.002(4) 0.024(4) -0.004(4)
C12 0.034(4) 0.040(5) 0.050(6) -0.015(4) 0.018(4) -0.015(4)
C13 0.024(3) 0.036(5) 0.021(4) -0.006(3) 0.004(3) 0.004(3)
C14 0.021(3) 0.025(4) 0.025(4) -0.007(3) 0.007(3) -0.001(3)
C15 0.029(4) 0.037(5) 0.034(5) -0.005(4) 0.008(3) -0.001(3)
C16 0.035(4) 0.043(5) 0.029(5) 0.001(4) 0.004(3) 0.014(4)
C17 0.022(4) 0.062(6) 0.029(5) -0.018(4) 0.002(3) 0.009(4)
C18 0.020(3) 0.049(5) 0.038(5) -0.014(4) 0.006(3) 0.002(3)
C19 0.026(4) 0.033(5) 0.020(4) 0.002(3) 0.006(3) -0.009(3)
C20 0.032(4) 0.039(4) 0.014(4) 0.002(3) 0.002(3) -0.002(3)
C21 0.027(3) 0.026(4) 0.024(4) 0.005(3) 0.006(3) -0.007(3)
C22 0.032(4) 0.022(4) 0.026(4) 0.003(3) 0.004(3) -0.001(3)
C23 0.035(4) 0.033(5) 0.028(5) -0.007(3) 0.009(3) 0.002(3)
C24 0.051(5) 0.045(5) 0.030(5) -0.008(4) 0.012(4) 0.002(4)
C25 0.036(4) 0.042(5) 0.044(6) -0.004(4) 0.017(4) 0.006(4)
C26 0.028(4) 0.034(5) 0.028(5) 0.003(3) -0.001(3) 0.005(3)
C27 0.028(4) 0.030(4) 0.023(4) 0.006(3) 0.003(3) -0.006(3)
C28 0.033(4) 0.043(5) 0.028(5) 0.003(4) 0.001(3) 0.003(4)
C29 0.037(4) 0.052(6) 0.039(5) 0.006(4) 0.007(4) 0.008(4)
C30 0.021(4) 0.063(6) 0.048(6) 0.001(5) 0.005(4) -0.004(4)
C31 0.037(4) 0.045(5) 0.030(5) 0.010(4) -0.010(3) -0.019(4)
C32 0.032(4) 0.039(5) 0.032(5) 0.007(4) 0.007(3) -0.004(3)
P1 0.0351(12) 0.0375(14) 0.0635(18) 0.0123(12) -0.0053(11) -0.0058(9)
F1 0.043(3) 0.073(3) 0.057(3) 0.015(3) 0.002(2) -0.015(2)
F2 0.056(3) 0.068(3) 0.092(4) -0.042(3) 0.026(3) -0.003(2)
F3 0.058(3) 0.037(3) 0.241(8) 0.048(4) -0.030(4) -0.011(3)
F4 0.029(2) 0.040(3) 0.139(5) -0.001(3) -0.001(3) 0.002(2)
F5 0.088(4) 0.144(5) 0.044(4) 0.039(3) -0.011(3) -0.055(4)
F6 0.049(3) 0.032(3) 0.049(3) 0.002(2) 0.009(2) -0.0004(19)
Ir1A 0.02086(12) 0.01383(14) 0.02240(16) 0.00068(12) 0.00322(11) 0.00006(10)
N1A 0.020(3) 0.011(3) 0.027(3) 0.000(2) 0.005(2) 0.000(2)
N2A 0.032(3) 0.020(3) 0.022(3) 0.001(3) 0.003(3) -0.002(2)
N3A 0.027(3) 0.015(3) 0.033(4) 0.003(3) 0.004(3) 0.000(2)
N4A 0.023(3) 0.029(4) 0.021(4) -0.007(3) 0.004(2) -0.002(2)
N5A 0.031(3) 0.011(3) 0.029(3) -0.001(2) 0.008(3) 0.000(2)
N6A 0.024(3) 0.014(3) 0.022(3) -0.002(2) -0.001(2) -0.001(2)
N7A 0.022(3) 0.011(3) 0.025(3) 0.003(2) 0.005(2) 0.000(2)
C1A 0.027(4) 0.017(4) 0.037(5) -0.006(3) 0.008(3) 0.000(3)
C2A 0.049(5) 0.024(4) 0.043(5) 0.000(4) 0.026(4) 0.002(3)
C3A 0.051(5) 0.033(5) 0.023(5) 0.000(3) 0.008(4) -0.010(3)
C4A 0.023(3) 0.011(4) 0.036(5) -0.001(3) 0.002(3) -0.002(3)
C5A 0.024(3) 0.010(4) 0.021(4) 0.000(3) -0.002(3) 0.003(3)
C6A 0.036(4) 0.019(4) 0.029(4) 0.000(3) 0.008(3) 0.005(3)
C7A 0.023(4) 0.041(5) 0.052(6) 0.003(4) 0.006(4) -0.008(3)
C8A 0.034(4) 0.042(5) 0.050(6) 0.003(4) -0.005(4) -0.004(4)
C9A 0.040(4) 0.031(4) 0.032(5) -0.006(4) 0.002(4) -0.007(3)
C10A 0.026(4) 0.037(5) 0.032(5) 0.010(4) 0.003(3) -0.008(3)
C11A 0.034(4) 0.056(6) 0.024(5) 0.007(4) 0.006(3) -0.010(4)
C12A 0.028(4) 0.048(5) 0.022(5) -0.006(4) 0.005(3) -0.002(3)
C13A 0.024(3) 0.021(4) 0.025(4) -0.001(3) 0.003(3) -0.001(3)
C14A 0.012(3) 0.018(4) 0.018(4) -0.003(3) -0.001(3) 0.000(2)
C15A 0.018(3) 0.019(4) 0.030(4) 0.002(3) 0.003(3) -0.001(3)
C16A 0.030(4) 0.019(4) 0.036(5) 0.002(3) 0.012(3) -0.002(3)
C17A 0.033(4) 0.013(4) 0.051(6) -0.006(4) 0.015(4) 0.004(3)
C18A 0.035(4) 0.024(4) 0.046(5) -0.015(4) 0.020(4) 0.000(3)
C19A 0.035(4) 0.021(4) 0.022(4) -0.001(3) 0.014(3) 0.002(3)
C20A 0.022(3) 0.015(4) 0.030(4) 0.002(3) 0.002(3) 0.004(3)
C21A 0.028(3) 0.020(4) 0.019(4) 0.002(3) 0.003(3) 0.000(3)
C22A 0.025(3) 0.021(4) 0.024(4) -0.001(3) 0.009(3) 0.000(3)
C23A 0.020(3) 0.023(4) 0.042(5) 0.001(3) 0.001(3) 0.006(3)
C24A 0.022(3) 0.033(5) 0.032(5) 0.000(4) -0.002(3) -0.001(3)
C25A 0.031(4) 0.024(4) 0.021(4) -0.003(3) 0.006(3) -0.010(3)
C26A 0.032(4) 0.013(4) 0.032(4) 0.000(3) 0.012(3) 0.001(3)
C27A 0.038(4) 0.013(4) 0.019(4) 0.003(3) 0.010(3) -0.001(3)
C28A 0.038(4) 0.031(5) 0.029(5) 0.001(4) 0.002(3) 0.000(3)
C29A 0.036(4) 0.026(5) 0.040(5) -0.010(4) 0.005(4) -0.007(3)
C30A 0.055(5) 0.010(4) 0.036(5) -0.006(3) 0.016(4) -0.005(3)
C31A 0.040(4) 0.018(4) 0.040(5) 0.001(3) 0.013(4) 0.004(3)
C32A 0.034(4) 0.020(4) 0.033(5) -0.002(3) 0.011(3) -0.001(3)
P1A 0.0316(10) 0.0442(14) 0.0353(13) -0.0075(10) 0.0050(9) -0.0076(9)
F1A 0.054(3) 0.109(4) 0.042(3) 0.014(3) -0.013(2) -0.025(3)
F2A 0.048(3) 0.196(6) 0.079(4) -0.025(4) 0.030(3) -0.040(4)
F3A 0.150(5) 0.049(4) 0.076(4) -0.012(3) 0.010(4) 0.013(3)
F4A 0.121(5) 0.051(4) 0.142(6) -0.026(4) 0.008(4) 0.010(3)
F5A 0.050(3) 0.159(5) 0.049(3) -0.014(3) 0.019(3) -0.036(3)
F6A 0.060(3) 0.111(4) 0.032(3) -0.005(3) 0.003(2) -0.015(3)
O1 0.055(3) 0.047(3) 0.033(3) 0.007(3) 0.003(3) -0.005(3)
C33 0.062(6) 0.062(6) 0.055(6) -0.002(5) 0.013(5) 0.001(5)
Cl1 0.0458(12) 0.0739(17) 0.0661(17) -0.0024(13) 0.0072(11) 0.0023(11)
Cl2 0.173(3) 0.070(2) 0.081(2) 0.0191(16) 0.053(2) 0.0216(19)

loop_
_atom_type_symbol
_atom_type_description
_atom_type_scat_dispersion_real
_atom_type_scat_dispersion_imag
_atom_type_scat_source
C C 0.0033 0.0016 'International Tables Vol C Tables 4.2.6.8 and 6.1.1.4'
H H 0.0000 0.0000 'International Tables Vol C Tables 4.2.6.8 and 6.1.1.4'
N N 0.0061 0.0033 'International Tables Vol C Tables 4.2.6.8 and 6.1.1.4'
F F 0.0171 0.0103 'International Tables Vol C Tables 4.2.6.8 and 6.1.1.4'
P P 0.1023 0.0942 'International Tables Vol C Tables 4.2.6.8 and 6.1.1.4'
Ir Ir -1.4442 7.9887 'International Tables Vol C Tables 4.2.6.8 and 6.1.1.4'
Cl Cl 0.1484 0.1585 'International Tables Vol C Tables 4.2.6.8 and 6.1.1.4'
O O 0.0106 0.0060 'International Tables Vol C Tables 4.2.6.8 and 6.1.1.4'

loop_
_geom_angle_atom_site_label_1
_geom_angle_atom_site_label_2
_geom_angle_atom_site_label_3
_geom_angle
_geom_angle_site_symmetry_1
_geom_angle_site_symmetry_3
_geom_angle_publ_flag
N1 Ir1 C5 80.3(3) . . ?
N1 Ir1 N3 170.6(2) . . ?
C5 Ir1 N3 94.4(3) . . ?
N1 Ir1 C14 92.0(2) . . ?
C5 Ir1 C14 89.0(2) . . ?
N3 Ir1 C14 80.1(2) . . ?
N1 Ir1 N5 90.8(2) . . ?
C5 Ir1 N5 98.5(2) . . ?
N3 Ir1 N5 97.7(2) . . ?
C14 Ir1 N5 172.4(2) . . ?
N1 Ir1 N7 94.6(2) . . ?
C5 Ir1 N7 172.3(2) . . ?
N3 Ir1 N7 91.4(2) . . ?
C14 Ir1 N7 97.0(2) . . ?
N5 Ir1 N7 75.7(2) . . ?
C1 N1 N2 106.6(6) . . ?
C1 N1 Ir1 138.5(5) . . ?
N2 N1 Ir1 114.2(5) . . ?
C3 N2 N1 108.8(7) . . ?
C3 N2 C4 134.7(7) . . ?
N1 N2 C4 116.4(6) . . ?
C10 N3 N4 107.1(5) . . ?
C10 N3 Ir1 138.4(5) . . ?
N4 N3 Ir1 114.4(4) . . ?
C12 N4 N3 109.3(6) . . ?
C12 N4 C13 134.3(6) . . ?
N3 N4 C13 116.4(5) . . ?
N6 N5 C21 105.5(5) . . ?
N6 N5 Ir1 137.0(4) . . ?
C21 N5 Ir1 116.1(4) . . ?
N5 N6 C19 111.8(5) . . ?
N5 N6 H6 124.1 . . ?
C19 N6 H6 124.1 . . ?
C26 N7 C22 117.2(6) . . ?
C26 N7 Ir1 126.6(5) . . ?
C22 N7 Ir1 116.3(4) . . ?
N1 C1 C2 110.6(8) . . ?
N1 C1 H1 124.7 . . ?
C2 C1 H1 124.7 . . ?
C3 C2 C1 105.5(7) . . ?
C3 C2 H2 127.2 . . ?
C1 C2 H2 127.2 . . ?
C2 C3 N2 108.5(8) . . ?
C2 C3 H3 125.7 . . ?
N2 C3 H3 125.7 . . ?
C9 C4 C5 124.6(8) . . ?
C9 C4 N2 121.9(8) . . ?
C5 C4 N2 113.5(7) . . ?
C4 C5 C6 114.3(7) . . ?
C4 C5 Ir1 114.8(5) . . ?
C6 C5 Ir1 131.0(6) . . ?
C7 C6 C5 121.4(8) . . ?
C7 C6 H6A 119.3 . . ?
C5 C6 H6A 119.3 . . ?
C8 C7 C6 120.8(9) . . ?
C8 C7 H7 119.6 . . ?
C6 C7 H7 119.6 . . ?
C9 C8 C7 120.6(9) . . ?
C9 C8 H8 119.7 . . ?
C7 C8 H8 119.7 . . ?
C8 C9 C4 118.4(9) . . ?
C8 C9 H9 120.8 . . ?
C4 C9 H9 120.8 . . ?
N3 C10 C11 110.1(7) . . ?
N3 C10 H10 124.9 . . ?
C11 C10 H10 124.9 . . ?
C12 C11 C10 105.8(7) . . ?
C12 C11 H11 127.1 . . ?
C10 C11 H11 127.1 . . ?
N4 C12 C11 107.7(6) . . ?
N4 C12 H12 126.2 . . ?
C11 C12 H12 126.2 . . ?
C14 C13 C18 123.8(7) . . ?
C14 C13 N4 114.7(5) . . ?
C18 C13 N4 121.5(6) . . ?
C13 C14 C15 116.1(6) . . ?
C13 C14 Ir1 114.4(5) . . ?
C15 C14 Ir1 129.5(5) . . ?
C14 C15 C16 121.1(7) . . ?
C14 C15 H15 119.5 . . ?
C16 C15 H15 119.5 . . ?
C17 C16 C15 121.1(7) . . ?
C17 C16 H16 119.4 . . ?
C15 C16 H16 119.4 . . ?
C16 C17 C18 119.7(7) . . ?
C16 C17 H17 120.2 . . ?
C18 C17 H17 120.2 . . ?
C17 C18 C13 118.2(7) . . ?
C17 C18 H18 120.9 . . ?
C13 C18 H18 120.9 . . ?
N6 C19 C20 106.3(6) . . ?
N6 C19 C27 122.2(6) . . ?
C20 C19 C27 131.5(6) . . ?
C19 C20 C21 106.1(6) . . ?
C19 C20 H20 126.9 . . ?
C21 C20 H20 126.9 . . ?
N5 C21 C20 110.2(6) . . ?
N5 C21 C22 116.0(6) . . ?
C20 C21 C22 133.7(7) . . ?
N7 C22 C23 121.6(6) . . ?
N7 C22 C21 114.4(6) . . ?
C23 C22 C21 123.9(6) . . ?
C24 C23 C22 119.9(7) . . ?
C24 C23 H23 120.0 . . ?
C22 C23 H23 120.0 . . ?
C25 C24 C23 119.0(7) . . ?
C25 C24 H24 120.5 . . ?
C23 C24 H24 120.5 . . ?
C24 C25 C26 118.9(7) . . ?
C24 C25 H25 120.6 . . ?
C26 C25 H25 120.6 . . ?
N7 C26 C25 123.4(6) . . ?
N7 C26 H26 118.3 . . ?
C25 C26 H26 118.3 . . ?
C28 C27 C32 118.3(6) . . ?
C28 C27 C19 123.5(6) . . ?
C32 C27 C19 118.2(6) . . ?
C29 C28 C27 121.2(7) . . ?
C29 C28 H28 119.4 . . ?
C27 C28 H28 119.4 . . ?
C30 C29 C28 119.9(7) . . ?
C30 C29 H29 120.0 . . ?
C28 C29 H29 120.0 . . ?
C29 C30 C31 120.9(7) . . ?
C29 C30 H30 119.5 . . ?
C31 C30 H30 119.5 . . ?
C30 C31 C32 119.3(7) . . ?
C30 C31 H31 120.3 . . ?
C32 C31 H31 120.3 . . ?
C27 C32 C31 120.4(7) . . ?
C27 C32 H32 119.8 . . ?
C31 C32 H32 119.8 . . ?
F3 P1 F1 89.7(3) . . ?
F3 P1 F2 91.3(3) . . ?
F1 P1 F2 89.4(2) . . ?
F3 P1 F4 91.7(3) . . ?
F1 P1 F4 178.4(3) . . ?
F2 P1 F4 89.6(3) . . ?
F3 P1 F5 89.9(4) . . ?
F1 P1 F5 91.2(3) . . ?
F2 P1 F5 178.7(3) . . ?
F4 P1 F5 89.7(3) . . ?
F3 P1 F6 179.3(4) . . ?
F1 P1 F6 89.9(2) . . ?
F2 P1 F6 89.3(3) . . ?
F4 P1 F6 88.8(2) . . ?
F5 P1 F6 89.6(3) . . ?
N3A Ir1A C5A 96.4(2) . . ?
N3A Ir1A C14A 80.1(2) . . ?
C5A Ir1A C14A 90.0(2) . . ?
N3A Ir1A N1A 170.79(19) . . ?
C5A Ir1A N1A 80.0(2) . . ?
C14A Ir1A N1A 91.4(2) . . ?
N3A Ir1A N5A 94.4(2) . . ?
C5A Ir1A N5A 97.8(2) . . ?
C14A Ir1A N5A 170.9(2) . . ?
N1A Ir1A N5A 94.51(19) . . ?
N3A Ir1A N7A 87.88(19) . . ?
C5A Ir1A N7A 172.9(2) . . ?
C14A Ir1A N7A 96.3(2) . . ?
N1A Ir1A N7A 96.56(19) . . ?
N5A Ir1A N7A 76.15(18) . . ?
C1A N1A N2A 107.0(5) . . ?
C1A N1A Ir1A 137.1(5) . . ?
N2A N1A Ir1A 115.2(4) . . ?
N1A N2A C3A 109.9(5) . . ?
N1A N2A C4A 115.6(5) . . ?
C3A N2A C4A 134.4(6) . . ?
C10A N3A N4A 104.3(6) . . ?
C10A N3A Ir1A 140.3(5) . . ?
N4A N3A Ir1A 115.1(4) . . ?
C12A N4A N3A 111.5(6) . . ?
C12A N4A C13A 132.5(6) . . ?
N3A N4A C13A 116.0(5) . . ?
C21A N5A N6A 105.2(5) . . ?
C21A N5A Ir1A 116.5(4) . . ?
N6A N5A Ir1A 138.1(4) . . ?
C19A N6A N5A 112.0(5) . . ?
C19A N6A H6A1 124.0 . . ?
N5A N6A H6A1 124.0 . . ?
C26A N7A C22A 117.6(5) . . ?
C26A N7A Ir1A 127.2(4) . . ?
C22A N7A Ir1A 115.3(4) . . ?
N1A C1A C2A 110.0(6) . . ?
N1A C1A H1A 125.0 . . ?
C2A C1A H1A 125.0 . . ?
C3A C2A C1A 106.6(6) . . ?
C3A C2A H2A 126.7 . . ?
C1A C2A H2A 126.7 . . ?
N2A C3A C2A 106.4(6) . . ?
N2A C3A H3A 126.8 . . ?
C2A C3A H3A 126.8 . . ?
C9A C4A C5A 125.1(6) . . ?
C9A C4A N2A 120.2(6) . . ?
C5A C4A N2A 114.7(5) . . ?
C6A C5A C4A 114.8(6) . . ?
C6A C5A Ir1A 130.8(5) . . ?
C4A C5A Ir1A 114.3(4) . . ?
C7A C6A C5A 121.5(7) . . ?
C7A C6A H6A2 119.2 . . ?
C5A C6A H6A2 119.2 . . ?
C8A C7A C6A 120.8(7) . . ?
C8A C7A H7A 119.6 . . ?
C6A C7A H7A 119.6 . . ?
C9A C8A C7A 120.6(7) . . ?
C9A C8A H8A 119.7 . . ?
C7A C8A H8A 119.7 . . ?
C8A C9A C4A 117.1(7) . . ?
C8A C9A H9A 121.5 . . ?
C4A C9A H9A 121.5 . . ?
N3A C10A C11A 111.3(7) . . ?
N3A C10A H10A 124.3 . . ?
C11A C10A H10A 124.3 . . ?
C12A C11A C10A 105.2(7) . . ?
C12A C11A H11A 127.4 . . ?
C10A C11A H11A 127.4 . . ?
N4A C12A C11A 107.7(7) . . ?
N4A C12A H12A 126.2 . . ?
C11A C12A H12A 126.2 . . ?
C18A C13A C14A 123.2(6) . . ?
C18A C13A N4A 122.8(6) . . ?
C14A C13A N4A 113.9(6) . . ?
C15A C14A C13A 116.3(6) . . ?
C15A C14A Ir1A 129.3(5) . . ?
C13A C14A Ir1A 114.4(4) . . ?
C14A C15A C16A 120.8(6) . . ?
C14A C15A H15A 119.6 . . ?
C16A C15A H15A 119.6 . . ?
C17A C16A C15A 121.0(6) . . ?
C17A C16A H16A 119.5 . . ?
C15A C16A H16A 119.5 . . ?
C16A C17A C18A 120.1(6) . . ?
C16A C17A H17A 120.0 . . ?
C18A C17A H17A 120.0 . . ?
C13A C18A C17A 118.6(7) . . ?
C13A C18A H18A 120.7 . . ?
C17A C18A H18A 120.7 . . ?
N6A C19A C20A 106.7(5) . . ?
N6A C19A C27A 123.2(6) . . ?
C20A C19A C27A 130.0(6) . . ?
C19A C20A C21A 105.5(6) . . ?
C19A C20A H20A 127.3 . . ?
C21A C20A H20A 127.3 . . ?
N5A C21A C20A 110.5(5) . . ?
N5A C21A C22A 116.5(5) . . ?
C20A C21A C22A 133.0(6) . . ?
N7A C22A C23A 121.7(6) . . ?
N7A C22A C21A 115.3(5) . . ?
C23A C22A C21A 122.9(6) . . ?
C24A C23A C22A 119.1(6) . . ?
C24A C23A H23A 120.5 . . ?
C22A C23A H23A 120.5 . . ?
C23A C24A C25A 119.5(6) . . ?
C23A C24A H24A 120.3 . . ?
C25A C24A H24A 120.3 . . ?
C24A C25A C26A 118.0(6) . . ?
C24A C25A H25A 121.0 . . ?
C26A C25A H25A 121.0 . . ?
N7A C26A C25A 124.2(6) . . ?
N7A C26A H26A 117.9 . . ?
C25A C26A H26A 117.9 . . ?
C28A C27A C32A 118.5(6) . . ?
C28A C27A C19A 123.9(6) . . ?
C32A C27A C19A 117.6(6) . . ?
C29A C28A C27A 120.7(6) . . ?
C29A C28A H28A 119.7 . . ?
C27A C28A H28A 119.7 . . ?
C30A C29A C28A 120.6(6) . . ?
C30A C29A H29A 119.7 . . ?
C28A C29A H29A 119.7 . . ?
C29A C30A C31A 120.3(6) . . ?
C29A C30A H30A 119.9 . . ?
C31A C30A H30A 119.9 . . ?
C32A C31A C30A 119.4(6) . . ?
C32A C31A H31A 120.3 . . ?
C30A C31A H31A 120.3 . . ?
C31A C32A C27A 120.6(6) . . ?
C31A C32A H32A 119.7 . . ?
C27A C32A H32A 119.7 . . ?
F2A P1A F4A 91.3(3) . . ?
F2A P1A F3A 89.6(3) . . ?
F4A P1A F3A 178.6(3) . . ?
F2A P1A F5A 179.9(4) . . ?
F4A P1A F5A 88.6(3) . . ?
F3A P1A F5A 90.4(3) . . ?
F2A P1A F6A 90.7(3) . . ?
F4A P1A F6A 88.9(3) . . ?
F3A P1A F6A 90.1(3) . . ?
F5A P1A F6A 89.3(3) . . ?
F2A P1A F1A 90.5(3) . . ?
F4A P1A F1A 92.2(3) . . ?
F3A P1A F1A 88.8(3) . . ?
F5A P1A F1A 89.4(3) . . ?
F6A P1A F1A 178.3(3) . . ?
H1B O1 H1C 136.6 . . ?
Cl2 C33 Cl1 111.4(2) . . ?
Cl2 C33 H33A 109.4 . . ?
Cl1 C33 H33A 109.4 . . ?
Cl2 C33 H33B 109.4 . . ?
Cl1 C33 H33B 109.4 . . ?
H33A C33 H33B 108.0 . . ?

loop_
_geom_bond_atom_site_label_1
_geom_bond_atom_site_label_2
_geom_bond_distance
_geom_bond_site_symmetry_2
_geom_bond_publ_flag
Ir1 N1 2.005(6) . ?
Ir1 C5 2.008(7) . ?
Ir1 N3 2.014(5) . ?
Ir1 C14 2.015(6) . ?
Ir1 N5 2.121(5) . ?
Ir1 N7 2.148(5) . ?
N1 C1 1.331(8) . ?
N1 N2 1.370(7) . ?
N2 C3 1.366(9) . ?
N2 C4 1.417(9) . ?
N3 C10 1.330(8) . ?
N3 N4 1.360(7) . ?
N4 C12 1.360(8) . ?
N4 C13 1.408(8) . ?
N5 N6 1.351(6) . ?
N5 C21 1.356(8) . ?
N6 C19 1.373(8) . ?
N6 H6 0.8800 . ?
N7 C26 1.339(7) . ?
N7 C22 1.363(8) . ?
C1 C2 1.393(10) . ?
C1 H1 0.9500 . ?
C2 C3 1.358(10) . ?
C2 H2 0.9500 . ?
C3 H3 0.9500 . ?
C4 C9 1.382(9) . ?
C4 C5 1.400(9) . ?
C5 C6 1.400(9) . ?
C6 C7 1.385(10) . ?
C6 H6A 0.9500 . ?
C7 C8 1.371(12) . ?
C7 H7 0.9500 . ?
C8 C9 1.341(11) . ?
C8 H8 0.9500 . ?
C9 H9 0.9500 . ?
C10 C11 1.387(9) . ?
C10 H10 0.9500 . ?
C11 C12 1.373(10) . ?
C11 H11 0.9500 . ?
C12 H12 0.9500 . ?
C13 C14 1.382(8) . ?
C13 C18 1.389(8) . ?
C14 C15 1.384(8) . ?
C15 C16 1.390(8) . ?
C15 H15 0.9500 . ?
C16 C17 1.364(9) . ?
C16 H16 0.9500 . ?
C17 C18 1.378(9) . ?
C17 H17 0.9500 . ?
C18 H18 0.9500 . ?
C19 C20 1.379(8) . ?
C19 C27 1.464(8) . ?
C20 C21 1.403(8) . ?
C20 H20 0.9500 . ?
C21 C22 1.458(8) . ?
C22 C23 1.374(8) . ?
C23 C24 1.370(9) . ?
C23 H23 0.9500 . ?
C24 C25 1.367(9) . ?
C24 H24 0.9500 . ?
C25 C26 1.372(9) . ?
C25 H25 0.9500 . ?
C26 H26 0.9500 . ?
C27 C28 1.382(9) . ?
C27 C32 1.393(9) . ?
C28 C29 1.381(9) . ?
C28 H28 0.9500 . ?
C29 C30 1.358(9) . ?
C29 H29 0.9500 . ?
C30 C31 1.374(9) . ?
C30 H30 0.9500 . ?
C31 C32 1.397(9) . ?
C31 H31 0.9500 . ?
C32 H32 0.9500 . ?
P1 F3 1.569(5) . ?
P1 F1 1.578(4) . ?
P1 F2 1.585(5) . ?
P1 F4 1.586(4) . ?
P1 F5 1.588(5) . ?
P1 F6 1.588(4) . ?
Ir1A N3A 2.004(5) . ?
Ir1A C5A 2.012(6) . ?
Ir1A C14A 2.022(6) . ?
Ir1A N1A 2.023(5) . ?
Ir1A N5A 2.113(5) . ?
Ir1A N7A 2.160(5) . ?
N1A C1A 1.323(7) . ?
N1A N2A 1.348(6) . ?
N2A C3A 1.363(8) . ?
N2A C4A 1.425(7) . ?
N3A C10A 1.334(8) . ?
N3A N4A 1.371(6) . ?
N4A C12A 1.333(8) . ?
N4A C13A 1.420(8) . ?
N5A C21A 1.345(7) . ?
N5A N6A 1.348(6) . ?
N6A C19A 1.348(7) . ?
N6A H6A1 0.8800 . ?
N7A C26A 1.322(7) . ?
N7A C22A 1.353(7) . ?
C1A C2A 1.375(9) . ?
C1A H1A 0.9500 . ?
C2A C3A 1.368(9) . ?
C2A H2A 0.9500 . ?
C3A H3A 0.9500 . ?
C4A C9A 1.379(8) . ?
C4A C5A 1.397(8) . ?
C5A C6A 1.387(8) . ?
C6A C7A 1.380(9) . ?
C6A H6A2 0.9500 . ?
C7A C8A 1.370(9) . ?
C7A H7A 0.9500 . ?
C8A C9A 1.369(9) . ?
C8A H8A 0.9500 . ?
C9A H9A 0.9500 . ?
C10A C11A 1.390(9) . ?
C10A H10A 0.9500 . ?
C11A C12A 1.365(9) . ?
C11A H11A 0.9500 . ?
C12A H12A 0.9500 . ?
C13A C18A 1.369(8) . ?
C13A C14A 1.403(8) . ?
C14A C15A 1.383(8) . ?
C15A C16A 1.392(8) . ?
C15A H15A 0.9500 . ?
C16A C17A 1.359(9) . ?
C16A H16A 0.9500 . ?
C17A C18A 1.382(9) . ?
C17A H17A 0.9500 . ?
C18A H18A 0.9500 . ?
C19A C20A 1.378(8) . ?
C19A C27A 1.472(8) . ?
C20A C21A 1.396(8) . ?
C20A H20A 0.9500 . ?
C21A C22A 1.455(8) . ?
C22A C23A 1.391(8) . ?
C23A C24A 1.372(8) . ?
C23A H23A 0.9500 . ?
C24A C25A 1.375(8) . ?
C24A H24A 0.9500 . ?
C25A C26A 1.380(8) . ?
C25A H25A 0.9500 . ?
C26A H26A 0.9500 . ?
C27A C28A 1.387(8) . ?
C27A C32A 1.395(8) . ?
C28A C29A 1.382(8) . ?
C28A H28A 0.9500 . ?
C29A C30A 1.357(9) . ?
C29A H29A 0.9500 . ?
C30A C31A 1.392(9) . ?
C30A H30A 0.9500 . ?
C31A C32A 1.389(8) . ?
C31A H31A 0.9500 . ?
C32A H32A 0.9500 . ?
P1A F2A 1.550(5) . ?
P1A F4A 1.554(5) . ?
P1A F3A 1.563(5) . ?
P1A F5A 1.577(5) . ?
P1A F6A 1.582(4) . ?
P1A F1A 1.587(5) . ?
O1 H1B 0.8494 . ?
O1 H1C 0.8716 . ?
C33 Cl2 1.727(5) . ?
C33 Cl1 1.769(4) . ?
C33 H33A 0.9900 . ?
C33 H33B 0.9900 . ?

loop_
_geom_hbond_atom_site_label_D
_geom_hbond_atom_site_label_H
_geom_hbond_atom_site_label_A
_geom_hbond_distance_DH
_geom_hbond_distance_HA
_geom_hbond_distance_DA
_geom_hbond_angle_DHA
_geom_hbond_site_symmetry_A
N6A H6A1 O1 0.88 1.97 2.825(6) 163.0 2_556
O1 H1B F5 0.85 2.55 3.401(7) 179.5 3_667
O1 H1C F1A 0.87 2.11 2.912(6) 153.3 .
O1 H1C F5A 0.87 2.41 3.175(6) 146.2 .

loop_
_geom_torsion_atom_site_label_1
_geom_torsion_atom_site_label_2
_geom_torsion_atom_site_label_3
_geom_torsion_atom_site_label_4
_geom_torsion
_geom_torsion_site_symmetry_1
_geom_torsion_site_symmetry_2
_geom_torsion_site_symmetry_3
_geom_torsion_site_symmetry_4
_geom_torsion_publ_flag
C5 Ir1 N1 C1 -176.5(7) . . . . ?
C14 Ir1 N1 C1 -87.8(7) . . . . ?
N5 Ir1 N1 C1 85.1(7) . . . . ?
N7 Ir1 N1 C1 9.3(7) . . . . ?
C5 Ir1 N1 N2 -8.1(4) . . . . ?
C14 Ir1 N1 N2 80.5(4) . . . . ?
N5 Ir1 N1 N2 -106.5(4) . . . . ?
N7 Ir1 N1 N2 177.7(4) . . . . ?
C1 N1 N2 C3 -0.9(7) . . . . ?
Ir1 N1 N2 C3 -172.9(4) . . . . ?
C1 N1 N2 C4 -178.1(5) . . . . ?
Ir1 N1 N2 C4 9.9(6) . . . . ?
C5 Ir1 N3 C10 -88.9(7) . . . . ?
C14 Ir1 N3 C10 -177.1(8) . . . . ?
N5 Ir1 N3 C10 10.3(7) . . . . ?
N7 Ir1 N3 C10 86.1(7) . . . . ?
C5 Ir1 N3 N4 85.5(4) . . . . ?
C14 Ir1 N3 N4 -2.7(4) . . . . ?
N5 Ir1 N3 N4 -175.3(4) . . . . ?
N7 Ir1 N3 N4 -99.5(4) . . . . ?
C10 N3 N4 C12 -0.1(7) . . . . ?
Ir1 N3 N4 C12 -176.3(4) . . . . ?
C10 N3 N4 C13 -179.9(5) . . . . ?
Ir1 N3 N4 C13 4.0(7) . . . . ?
N1 Ir1 N5 N6 80.4(6) . . . . ?
C5 Ir1 N5 N6 0.1(6) . . . . ?
N3 Ir1 N5 N6 -95.6(6) . . . . ?
N7 Ir1 N5 N6 174.9(6) . . . . ?
N1 Ir1 N5 C21 -83.6(5) . . . . ?
C5 Ir1 N5 C21 -163.9(5) . . . . ?
N3 Ir1 N5 C21 100.5(5) . . . . ?
N7 Ir1 N5 C21 11.0(4) . . . . ?
C21 N5 N6 C19 -0.3(7) . . . . ?
Ir1 N5 N6 C19 -165.4(5) . . . . ?
N1 Ir1 N7 C26 -97.4(5) . . . . ?
N3 Ir1 N7 C26 75.4(5) . . . . ?
C14 Ir1 N7 C26 -4.7(6) . . . . ?
N5 Ir1 N7 C26 173.0(6) . . . . ?
N1 Ir1 N7 C22 82.9(5) . . . . ?
N3 Ir1 N7 C22 -104.4(5) . . . . ?
C14 Ir1 N7 C22 175.5(5) . . . . ?
N5 Ir1 N7 C22 -6.8(4) . . . . ?
N2 N1 C1 C2 0.9(7) . . . . ?
Ir1 N1 C1 C2 169.8(5) . . . . ?
N1 C1 C2 C3 -0.6(8) . . . . ?
C1 C2 C3 N2 0.0(8) . . . . ?
N1 N2 C3 C2 0.5(8) . . . . ?
C4 N2 C3 C2 177.1(7) . . . . ?
C3 N2 C4 C9 -3.2(11) . . . . ?
N1 N2 C4 C9 173.2(6) . . . . ?
C3 N2 C4 C5 178.1(7) . . . . ?
N1 N2 C4 C5 -5.6(8) . . . . ?
C9 C4 C5 C6 0.1(10) . . . . ?
N2 C4 C5 C6 178.8(5) . . . . ?
C9 C4 C5 Ir1 179.9(5) . . . . ?
N2 C4 C5 Ir1 -1.4(7) . . . . ?
N1 Ir1 C5 C4 5.1(5) . . . . ?
N3 Ir1 C5 C4 -167.1(5) . . . . ?
C14 Ir1 C5 C4 -87.1(5) . . . . ?
N5 Ir1 C5 C4 94.4(5) . . . . ?
N1 Ir1 C5 C6 -175.1(6) . . . . ?
N3 Ir1 C5 C6 12.7(6) . . . . ?
C14 Ir1 C5 C6 92.7(6) . . . . ?
N5 Ir1 C5 C6 -85.8(6) . . . . ?
C4 C5 C6 C7 -0.5(9) . . . . ?
Ir1 C5 C6 C7 179.6(5) . . . . ?
C5 C6 C7 C8 1.0(11) . . . . ?
C6 C7 C8 C9 -1.0(12) . . . . ?
C7 C8 C9 C4 0.5(12) . . . . ?
C5 C4 C9 C8 0.0(11) . . . . ?
N2 C4 C9 C8 -178.7(6) . . . . ?
N4 N3 C10 C11 -0.6(8) . . . . ?
Ir1 N3 C10 C11 174.1(5) . . . . ?
N3 C10 C11 C12 1.0(8) . . . . ?
N3 N4 C12 C11 0.7(8) . . . . ?
C13 N4 C12 C11 -179.5(7) . . . . ?
C10 C11 C12 N4 -1.1(8) . . . . ?
C12 N4 C13 C14 177.1(7) . . . . ?
N3 N4 C13 C14 -3.2(8) . . . . ?
C12 N4 C13 C18 -2.2(11) . . . . ?
N3 N4 C13 C18 177.5(6) . . . . ?
C18 C13 C14 C15 -0.5(10) . . . . ?
N4 C13 C14 C15 -179.8(5) . . . . ?
C18 C13 C14 Ir1 -179.8(5) . . . . ?
N4 C13 C14 Ir1 0.9(7) . . . . ?
N1 Ir1 C14 C13 -174.0(5) . . . . ?
C5 Ir1 C14 C13 -93.7(5) . . . . ?
N3 Ir1 C14 C13 0.9(5) . . . . ?
N7 Ir1 C14 C13 91.2(5) . . . . ?
N1 Ir1 C14 C15 6.8(6) . . . . ?
C5 Ir1 C14 C15 87.1(6) . . . . ?
N3 Ir1 C14 C15 -178.3(6) . . . . ?
N7 Ir1 C14 C15 -88.1(6) . . . . ?
C13 C14 C15 C16 0.9(10) . . . . ?
Ir1 C14 C15 C16 -179.9(5) . . . . ?
C14 C15 C16 C17 -1.6(11) . . . . ?
C15 C16 C17 C18 1.8(11) . . . . ?
C16 C17 C18 C13 -1.3(10) . . . . ?
C14 C13 C18 C17 0.7(10) . . . . ?
N4 C13 C18 C17 179.9(6) . . . . ?
N5 N6 C19 C20 0.9(7) . . . . ?
N5 N6 C19 C27 -179.8(5) . . . . ?
N6 C19 C20 C21 -1.1(7) . . . . ?
C27 C19 C20 C21 179.7(7) . . . . ?
N6 N5 C21 C20 -0.4(7) . . . . ?
Ir1 N5 C21 C20 168.3(4) . . . . ?
N6 N5 C21 C22 177.6(5) . . . . ?
Ir1 N5 C21 C22 -13.6(7) . . . . ?
C19 C20 C21 N5 1.0(7) . . . . ?
C19 C20 C21 C22 -176.6(7) . . . . ?
C26 N7 C22 C23 -0.9(9) . . . . ?
Ir1 N7 C22 C23 178.9(5) . . . . ?
C26 N7 C22 C21 -177.8(6) . . . . ?
Ir1 N7 C22 C21 2.0(7) . . . . ?
N5 C21 C22 N7 7.6(8) . . . . ?
C20 C21 C22 N7 -175.0(7) . . . . ?
N5 C21 C22 C23 -169.3(6) . . . . ?
C20 C21 C22 C23 8.1(12) . . . . ?
N7 C22 C23 C24 0.2(10) . . . . ?
C21 C22 C23 C24 176.8(6) . . . . ?
C22 C23 C24 C25 -0.2(11) . . . . ?
C23 C24 C25 C26 0.9(11) . . . . ?
C22 N7 C26 C25 1.7(10) . . . . ?
Ir1 N7 C26 C25 -178.1(5) . . . . ?
C24 C25 C26 N7 -1.7(11) . . . . ?
N6 C19 C27 C28 26.7(10) . . . . ?
C20 C19 C27 C28 -154.2(7) . . . . ?
N6 C19 C27 C32 -155.4(6) . . . . ?
C20 C19 C27 C32 23.7(11) . . . . ?
C32 C27 C28 C29 0.2(10) . . . . ?
C19 C27 C28 C29 178.0(6) . . . . ?
C27 C28 C29 C30 -0.5(11) . . . . ?
C28 C29 C30 C31 0.5(12) . . . . ?
C29 C30 C31 C32 -0.1(11) . . . . ?
C28 C27 C32 C31 0.2(10) . . . . ?
C19 C27 C32 C31 -177.7(6) . . . . ?
C30 C31 C32 C27 -0.2(10) . . . . ?
C5A Ir1A N1A C1A -172.7(6) . . . . ?
C14A Ir1A N1A C1A -82.9(6) . . . . ?
N5A Ir1A N1A C1A 90.1(6) . . . . ?
N7A Ir1A N1A C1A 13.6(6) . . . . ?
C5A Ir1A N1A N2A -3.4(4) . . . . ?
C14A Ir1A N1A N2A 86.4(4) . . . . ?
N5A Ir1A N1A N2A -100.5(4) . . . . ?
N7A Ir1A N1A N2A -177.1(4) . . . . ?
C1A N1A N2A C3A -0.3(7) . . . . ?
Ir1A N1A N2A C3A -172.8(4) . . . . ?
C1A N1A N2A C4A 177.6(5) . . . . ?
Ir1A N1A N2A C4A 5.2(6) . . . . ?
C5A Ir1A N3A C10A -92.2(7) . . . . ?
C14A Ir1A N3A C10A 178.9(7) . . . . ?
N5A Ir1A N3A C10A 6.2(7) . . . . ?
N7A Ir1A N3A C10A 82.2(7) . . . . ?
C5A Ir1A N3A N4A 95.6(4) . . . . ?
C14A Ir1A N3A N4A 6.7(4) . . . . ?
N5A Ir1A N3A N4A -166.0(4) . . . . ?
N7A Ir1A N3A N4A -90.1(4) . . . . ?
C10A N3A N4A C12A 0.6(6) . . . . ?
Ir1A N3A N4A C12A 175.5(4) . . . . ?
C10A N3A N4A C13A 178.8(5) . . . . ?
Ir1A N3A N4A C13A -6.3(6) . . . . ?
N3A Ir1A N5A C21A 82.7(5) . . . . ?
C5A Ir1A N5A C21A 179.8(5) . . . . ?
N1A Ir1A N5A C21A -99.7(5) . . . . ?
N7A Ir1A N5A C21A -4.1(4) . . . . ?
N3A Ir1A N5A N6A -92.5(6) . . . . ?
C5A Ir1A N5A N6A 4.6(6) . . . . ?
N1A Ir1A N5A N6A 85.1(6) . . . . ?
N7A Ir1A N5A N6A -179.2(6) . . . . ?
C21A N5A N6A C19A 1.0(7) . . . . ?
Ir1A N5A N6A C19A 176.5(5) . . . . ?
N3A Ir1A N7A C26A 86.2(5) . . . . ?
C14A Ir1A N7A C26A 6.4(5) . . . . ?
N1A Ir1A N7A C26A -85.7(5) . . . . ?
N5A Ir1A N7A C26A -178.7(5) . . . . ?
N3A Ir1A N7A C22A -91.8(4) . . . . ?
C14A Ir1A N7A C22A -171.6(4) . . . . ?
N1A Ir1A N7A C22A 96.3(4) . . . . ?
N5A Ir1A N7A C22A 3.2(4) . . . . ?
N2A N1A C1A C2A 1.3(7) . . . . ?
Ir1A N1A C1A C2A 171.3(4) . . . . ?
N1A C1A C2A C3A -1.8(8) . . . . ?
N1A N2A C3A C2A -0.8(7) . . . . ?
C4A N2A C3A C2A -178.2(6) . . . . ?
C1A C2A C3A N2A 1.6(7) . . . . ?
N1A N2A C4A C9A 177.5(5) . . . . ?
C3A N2A C4A C9A -5.2(11) . . . . ?
N1A N2A C4A C5A -4.4(8) . . . . ?
C3A N2A C4A C5A 172.9(6) . . . . ?
C9A C4A C5A C6A -4.5(9) . . . . ?
N2A C4A C5A C6A 177.4(5) . . . . ?
C9A C4A C5A Ir1A 179.5(5) . . . . ?
N2A C4A C5A Ir1A 1.5(7) . . . . ?
N3A Ir1A C5A C6A 14.4(6) . . . . ?
C14A Ir1A C5A C6A 94.4(6) . . . . ?
N1A Ir1A C5A C6A -174.2(6) . . . . ?
N5A Ir1A C5A C6A -80.9(6) . . . . ?
N3A Ir1A C5A C4A -170.5(4) . . . . ?
C14A Ir1A C5A C4A -90.5(5) . . . . ?
N1A Ir1A C5A C4A 0.9(4) . . . . ?
N5A Ir1A C5A C4A 94.2(4) . . . . ?
C4A C5A C6A C7A 2.0(9) . . . . ?
Ir1A C5A C6A C7A 177.0(5) . . . . ?
C5A C6A C7A C8A 1.2(11) . . . . ?
C6A C7A C8A C9A -2.2(11) . . . . ?
C7A C8A C9A C4A -0.1(11) . . . . ?
C5A C4A C9A C8A 3.7(10) . . . . ?
N2A C4A C9A C8A -178.4(6) . . . . ?
N4A N3A C10A C11A -1.1(7) . . . . ?
Ir1A N3A C10A C11A -173.9(5) . . . . ?
N3A C10A C11A C12A 1.2(7) . . . . ?
N3A N4A C12A C11A 0.2(7) . . . . ?
C13A N4A C12A C11A -177.7(6) . . . . ?
C10A C11A C12A N4A -0.8(7) . . . . ?
C12A N4A C13A C18A 1.5(10) . . . . ?
N3A N4A C13A C18A -176.3(5) . . . . ?
C12A N4A C13A C14A 178.9(6) . . . . ?
N3A N4A C13A C14A 1.2(7) . . . . ?
C18A C13A C14A C15A 1.5(9) . . . . ?
N4A C13A C14A C15A -176.0(5) . . . . ?
C18A C13A C14A Ir1A -178.1(5) . . . . ?
N4A C13A C14A Ir1A 4.4(6) . . . . ?
N3A Ir1A C14A C15A 174.5(5) . . . . ?
C5A Ir1A C14A C15A 77.9(5) . . . . ?
N1A Ir1A C14A C15A -2.0(5) . . . . ?
N7A Ir1A C14A C15A -98.8(5) . . . . ?
N3A Ir1A C14A C13A -6.0(4) . . . . ?
C5A Ir1A C14A C13A -102.6(4) . . . . ?
N1A Ir1A C14A C13A 177.5(4) . . . . ?
N7A Ir1A C14A C13A 80.7(4) . . . . ?
C13A C14A C15A C16A -1.6(8) . . . . ?
Ir1A C14A C15A C16A 177.9(4) . . . . ?
C14A C15A C16A C17A 1.2(9) . . . . ?
C15A C16A C17A C18A -0.5(10) . . . . ?
C14A C13A C18A C17A -0.9(9) . . . . ?
N4A C13A C18A C17A 176.3(6) . . . . ?
C16A C17A C18A C13A 0.3(10) . . . . ?
N5A N6A C19A C20A -1.4(7) . . . . ?
N5A N6A C19A C27A 176.6(5) . . . . ?
N6A C19A C20A C21A 1.2(7) . . . . ?
C27A C19A C20A C21A -176.6(6) . . . . ?
N6A N5A C21A C20A -0.2(7) . . . . ?
Ir1A N5A C21A C20A -176.8(4) . . . . ?
N6A N5A C21A C22A -179.0(5) . . . . ?
Ir1A N5A C21A C22A 4.4(7) . . . . ?
C19A C20A C21A N5A -0.7(7) . . . . ?
C19A C20A C21A C22A 177.9(7) . . . . ?
C26A N7A C22A C23A 2.0(9) . . . . ?
Ir1A N7A C22A C23A -179.8(5) . . . . ?
C26A N7A C22A C21A 179.7(5) . . . . ?
Ir1A N7A C22A C21A -2.0(7) . . . . ?
N5A C21A C22A N7A -1.5(8) . . . . ?
C20A C21A C22A N7A -180.0(7) . . . . ?
N5A C21A C22A C23A 176.3(6) . . . . ?
C20A C21A C22A C23A -2.2(11) . . . . ?
N7A C22A C23A C24A -1.3(10) . . . . ?
C21A C22A C23A C24A -178.9(6) . . . . ?
C22A C23A C24A C25A 0.3(10) . . . . ?
C23A C24A C25A C26A 0.0(10) . . . . ?
C22A N7A C26A C25A -1.7(9) . . . . ?
Ir1A N7A C26A C25A -179.8(5) . . . . ?
C24A C25A C26A N7A 0.8(10) . . . . ?
N6A C19A C27A C28A 13.2(10) . . . . ?
C20A C19A C27A C28A -169.3(7) . . . . ?
N6A C19A C27A C32A -166.9(6) . . . . ?
C20A C19A C27A C32A 10.6(10) . . . . ?
C32A C27A C28A C29A 1.4(10) . . . . ?
C19A C27A C28A C29A -178.6(6) . . . . ?
C27A C28A C29A C30A -1.0(11) . . . . ?
C28A C29A C30A C31A -0.4(11) . . . . ?
C29A C30A C31A C32A 1.3(10) . . . . ?
C30A C31A C32A C27A -0.9(10) . . . . ?
C28A C27A C32A C31A -0.4(10) . . . . ?
C19A C27A C32A C31A 179.6(6) . . . . ?
